data_7217247
loop_
_publ_author_name
'Trivedi, Manoj'
'Singh, Gurmeet'
'Kumar, Abhinav'
'Rath, Nigam P.'

_publ_section_title
;
 Cyano and end-to-end azido bridged 3D copper(II)-copper(I) mixed-valence
 coordination polymer and its transformation to copper nitride
 nanoparticles.
;
_journal_name_full 'RSC Advances'
_journal_paper_doi 10.1039/C4RA05980H
_journal_year 2014
_chemical_formula_moiety 'C4 H9 Cu3 N7'
_chemical_formula_sum 'C4 H9 Cu3 N7'
_chemical_formula_weight 345.80
_chemical_name_systematic
;
 ?
;
_space_group_IT_number 14
_symmetry_cell_setting monoclinic
_symmetry_space_group_name_Hall '-P 2yn'
_symmetry_space_group_name_H-M 'P 1 21/n 1'
_atom_sites_solution_hydrogens geom
_atom_sites_solution_primary direct
_atom_sites_solution_secondary difmap
_audit_creation_method SHELXL-97
_cell_angle_alpha 90.00
_cell_angle_beta 98.559(3)
_cell_angle_gamma 90.00
_cell_formula_units_Z 4
_cell_length_a 9.3703(3)
_cell_length_b 12.6234(3)
_cell_length_c 9.3981(3)
_cell_measurement_reflns_used 7223
_cell_measurement_temperature 150(2)
_cell_measurement_theta_max 32.6361
_cell_measurement_theta_min 3.2145
_cell_volume 1099.27(6)
_computing_cell_refinement
;
CrysAlisPro, Oxford Diffraction Ltd.,
Version 1.171.33.31 (release 08-01-2009 CrysAlis171 .NET)
(compiled Jan  8 2009,16:24:04)
;
_computing_data_collection
;
CrysAlisPro, Oxford Diffraction Ltd.,
Version 1.171.33.31 (release 08-01-2009 CrysAlis171 .NET)
(compiled Jan  8 2009,16:24:04)
;
_computing_data_reduction
;
CrysAlisPro, Oxford Diffraction Ltd.,
Version 1.171.33.31 (release 08-01-2009 CrysAlis171 .NET)
(compiled Jan  8 2009,16:24:04)
;
_computing_molecular_graphics 'Oxford SHELXTL'
_computing_publication_material 'Oxford SHELXTL'
_computing_structure_refinement 'SHELXL-97 (Sheldrick, 1997)'
_computing_structure_solution 'SHELXS-97 (Sheldrick, 1990)'
_diffrn_ambient_temperature 150(2)
_diffrn_detector_area_resol_mean 15.9948
_diffrn_measured_fraction_theta_full 0.993
_diffrn_measured_fraction_theta_max 0.993
_diffrn_measurement_device_type 'Goniometer KM4/Xcalibur, detector: Sapphire3'
_diffrn_measurement_method '\w scans'
_diffrn_radiation_monochromator graphite
_diffrn_radiation_source 'fine-focus sealed tube'
_diffrn_radiation_type MoK\a
_diffrn_radiation_wavelength 0.71073
_diffrn_reflns_av_R_equivalents 0.0374
_diffrn_reflns_av_sigmaI/netI 0.0229
_diffrn_reflns_limit_h_max 11
_diffrn_reflns_limit_h_min -10
_diffrn_reflns_limit_k_max 15
_diffrn_reflns_limit_k_min -14
_diffrn_reflns_limit_l_max 11
_diffrn_reflns_limit_l_min -11
_diffrn_reflns_number 7291
_diffrn_reflns_theta_full 25.00
_diffrn_reflns_theta_max 25.00
_diffrn_reflns_theta_min 3.23
_exptl_absorpt_coefficient_mu 5.723
_exptl_absorpt_correction_T_max 0.3795
_exptl_absorpt_correction_T_min 0.2971
_exptl_absorpt_correction_type multi-scan
_exptl_absorpt_process_details
;
CrysAlis RED, Oxford Diffraction Ltd.,
Version 1.171.33.31 (release 08-01-2009 CrysAlis171 .NET)
(compiled Jan  8 2009,16:24:04)
Empirical absorption correction using spherical harmonics,
 implemented in SCALE3 ABSPACK scaling algorithm.
;
_exptl_crystal_colour Blue
_exptl_crystal_density_diffrn 2.089
_exptl_crystal_density_method 'not measured'
_exptl_crystal_description Needle
_exptl_crystal_F_000 676
_exptl_crystal_size_max 0.28
_exptl_crystal_size_mid 0.23
_exptl_crystal_size_min 0.21
_refine_diff_density_max 2.358
_refine_diff_density_min -1.382
_refine_diff_density_rms 0.276
_refine_ls_extinction_method none
_refine_ls_goodness_of_fit_ref 1.294
_refine_ls_hydrogen_treatment constr
_refine_ls_matrix_type full
_refine_ls_number_parameters 130
_refine_ls_number_reflns 1921
_refine_ls_number_restraints 0
_refine_ls_restrained_S_all 1.294
_refine_ls_R_factor_all 0.0910
_refine_ls_R_factor_gt 0.0890
_refine_ls_shift/su_max 0.000
_refine_ls_shift/su_mean 0.000
_refine_ls_structure_factor_coef Fsqd
_refine_ls_weighting_details 'calc w=1/[\s^2^(Fo^2^)+(0.0000P)^2^+61.7879P] where P=(Fo^2^+2Fc^2^)/3'
_refine_ls_weighting_scheme calc
_refine_ls_wR_factor_gt 0.2171
_refine_ls_wR_factor_ref 0.2177
_reflns_number_gt 1820
_reflns_number_total 1921
_reflns_threshold_expression >2sigma(I)
_cod_data_source_file c4ra05980h2.cif
_cod_data_source_block Complex-3
_cod_depositor_comments
;
The following automatic conversions were performed:

'_symmetry_cell_setting' value 'Monoclinic' changed to 'monoclinic'
according to
/usr/data/users/saulius/crontab/automatic-downloads/rss-feeds/RSC/lib/dictionaries/cif_core.dic
dictionary named 'cif_core.dic' version 2.4.2 from 2011-04-26.

Automatic conversion script
Id: cif_fix_values 2281 2013-09-26 08:29:07Z andrius 
;
_cod_original_sg_symbol_Hall -P2yn
_cod_original_sg_symbol_H-M P21/n
_cod_database_code 7217247

loop_
_symmetry_equiv_pos_as_xyz
'x, y, z'
'-x+1/2, y+1/2, -z+1/2'
'-x, -y, -z'
'x-1/2, -y-1/2, z-1/2'

loop_
_atom_site_label
_atom_site_type_symbol
_atom_site_fract_x
_atom_site_fract_y
_atom_site_fract_z
_atom_site_U_iso_or_equiv
_atom_site_adp_type
_atom_site_occupancy
_atom_site_symmetry_multiplicity
_atom_site_calc_flag
_atom_site_refinement_flags
C1 C 0.4453(19) 0.0488(13) 0.6800(17) 0.028(4) Uani 1 1 d .
C2 C 0.1240(15) -0.0339(11) 0.2889(15) 0.017(3) Uani 1 1 d .
N6 N 0.6235(19) 0.3210(14) 1.0738(16) 0.047(4) Uani 1 1 d .
H6A H 0.6897 0.3625 1.0388 0.071 Uiso 1 1 calc R
H6B H 0.6628 0.2939 1.1605 0.071 Uiso 1 1 calc R
H6C H 0.5446 0.3604 1.0845 0.071 Uiso 1 1 calc R
C5 C -0.1693(16) 0.0481(12) 0.0528(16) 0.021(3) Uani 1 1 d .
N1 N 0.4740(16) 0.1066(11) 0.7756(15) 0.033(3) Uani 1 1 d .
N2 N 0.2124(17) -0.0360(11) 0.3894(16) 0.033(3) Uani 1 1 d .
C6 C 0.4180(15) -0.2044(11) 0.5724(15) 0.018(3) Uani 1 1 d .
N3 N -0.0603(15) -0.2059(11) 0.0894(13) 0.029(3) Uani 1 1 d .
N4 N 0.4213(15) 0.1479(12) 1.0659(15) 0.032(3) Uani 1 1 d .
H4A H 0.3379 0.1858 1.0478 0.048 Uiso 1 1 calc R
H4B H 0.4604 0.1560 1.1599 0.048 Uiso 1 1 calc R
H4C H 0.4022 0.0782 1.0473 0.048 Uiso 1 1 calc R
N5 N 0.6890(18) 0.2676(12) 0.7962(17) 0.039(4) Uani 1 1 d .
H5A H 0.6741 0.2318 0.7112 0.059 Uiso 1 1 calc R
H5B H 0.7839 0.2633 0.8348 0.059 Uiso 1 1 calc R
H5C H 0.6641 0.3367 0.7806 0.059 Uiso 1 1 calc R
N7 N 0.7332(14) 0.0995(11) 1.0270(14) 0.026(3) Uani 1 1 d .
Cu1 Cu 0.3769(2) -0.05548(16) 0.5404(2) 0.0322(6) Uani 1 1 d .
Cu2 Cu 0.56508(18) 0.20204(13) 0.93577(18) 0.0152(4) Uani 1 1 d .
Cu3 Cu -0.0176(2) -0.05388(15) 0.1183(2) 0.0282(5) Uani 1 1 d .

loop_
_atom_site_aniso_label
_atom_site_aniso_U_11
_atom_site_aniso_U_22
_atom_site_aniso_U_33
_atom_site_aniso_U_23
_atom_site_aniso_U_13
_atom_site_aniso_U_12
C1 0.038(10) 0.024(8) 0.020(8) 0.013(7) -0.006(7) -0.007(7)
C2 0.015(7) 0.015(7) 0.017(7) -0.003(6) -0.009(6) -0.003(6)
N6 0.053(10) 0.060(11) 0.033(8) -0.014(8) 0.024(8) -0.015(9)
C5 0.017(8) 0.018(7) 0.021(8) -0.006(6) -0.013(6) 0.004(6)
N1 0.038(8) 0.024(7) 0.033(8) -0.011(6) -0.006(6) -0.003(6)
N2 0.049(9) 0.018(7) 0.034(8) -0.009(6) 0.012(7) -0.005(6)
C6 0.020(7) 0.015(7) 0.019(7) 0.001(6) 0.002(6) 0.001(6)
N3 0.036(8) 0.033(8) 0.018(6) 0.004(6) 0.010(6) 0.007(7)
N4 0.032(8) 0.036(8) 0.028(7) -0.005(6) 0.006(6) 0.000(6)
N5 0.049(10) 0.031(8) 0.040(9) 0.004(7) 0.016(7) 0.002(7)
N7 0.018(7) 0.032(8) 0.030(7) 0.005(6) 0.007(6) -0.011(6)
Cu1 0.0298(11) 0.0180(10) 0.0438(13) -0.0058(9) -0.0113(9) 0.0013(8)
Cu2 0.0158(8) 0.0136(8) 0.0162(8) -0.0017(7) 0.0019(6) -0.0005(7)
Cu3 0.0405(12) 0.0194(10) 0.0219(10) 0.0029(8) -0.0050(8) 0.0018(8)

loop_
_atom_type_symbol
_atom_type_description
_atom_type_scat_dispersion_real
_atom_type_scat_dispersion_imag
_atom_type_scat_source
C C 0.0033 0.0016 'International Tables Vol C Tables 4.2.6.8 and 6.1.1.4'
H H 0.0000 0.0000 'International Tables Vol C Tables 4.2.6.8 and 6.1.1.4'
N N 0.0061 0.0033 'International Tables Vol C Tables 4.2.6.8 and 6.1.1.4'
Cu Cu 0.3201 1.2651 'International Tables Vol C Tables 4.2.6.8 and 6.1.1.4'

loop_
_geom_angle_atom_site_label_1
_geom_angle_atom_site_label_2
_geom_angle_atom_site_label_3
_geom_angle
_geom_angle_site_symmetry_1
_geom_angle_site_symmetry_3
N1 C1 Cu1 170.9(15) . .
N2 C2 Cu3 171.0(13) . .
Cu2 N6 H6A 109.5 . .
Cu2 N6 H6B 109.5 . .
H6A N6 H6B 109.5 . .
Cu2 N6 H6C 109.5 . .
H6A N6 H6C 109.5 . .
H6B N6 H6C 109.5 . .
N7 C5 Cu3 170.6(15) 1_454 .
N7 C5 Cu3 117.6(12) 1_454 3
Cu3 C5 Cu3 71.4(5) . 3
C1 N1 Cu2 168.5(15) . .
C2 N2 Cu1 170.8(13) . .
N3 C6 Cu1 178.4(14) 4_656 .
C6 N3 Cu3 178.4(13) 4 .
Cu2 N4 H4A 109.5 . .
Cu2 N4 H4B 109.5 . .
H4A N4 H4B 109.5 . .
Cu2 N4 H4C 109.5 . .
H4A N4 H4C 109.5 . .
H4B N4 H4C 109.5 . .
Cu2 N5 H5A 109.5 . .
Cu2 N5 H5B 109.5 . .
H5A N5 H5B 109.5 . .
Cu2 N5 H5C 109.5 . .
H5A N5 H5C 109.5 . .
H5B N5 H5C 109.5 . .
C5 N7 Cu2 167.7(13) 1_656 .
C1 Cu1 C6 121.8(6) . .
C1 Cu1 N2 124.3(6) . .
C6 Cu1 N2 110.7(6) . .
C1 Cu1 Cu1 69.3(5) . 3_656
C6 Cu1 Cu1 111.3(4) . 3_656
N2 Cu1 Cu1 108.8(4) . 3_656
N6 Cu2 N1 167.1(7) . .
N6 Cu2 N5 89.2(6) . .
N1 Cu2 N5 88.9(6) . .
N6 Cu2 N4 90.2(6) . .
N1 Cu2 N4 90.2(6) . .
N5 Cu2 N4 173.3(6) . .
N6 Cu2 N7 94.6(7) . .
N1 Cu2 N7 98.3(6) . .
N5 Cu2 N7 92.7(6) . .
N4 Cu2 N7 94.0(5) . .
C2 Cu3 C5 123.5(6) . .
C2 Cu3 N3 109.9(6) . .
C5 Cu3 N3 118.4(6) . .
C2 Cu3 C5 93.9(5) . 3
C5 Cu3 C5 108.6(5) . 3
N3 Cu3 C5 94.9(5) . 3
C2 Cu3 Cu3 117.9(4) . 3
C5 Cu3 Cu3 64.8(5) . 3
N3 Cu3 Cu3 115.4(4) . 3
C5 Cu3 Cu3 43.8(3) 3 3

loop_
_geom_bond_atom_site_label_1
_geom_bond_atom_site_label_2
_geom_bond_distance
_geom_bond_site_symmetry_2
C1 N1 1.16(2) .
C1 Cu1 1.901(17) .
C2 N2 1.160(19) .
C2 Cu3 1.940(13) .
N6 Cu2 2.006(16) .
N6 H6A 0.9100 .
N6 H6B 0.9100 .
N6 H6C 0.9100 .
C5 N7 1.118(19) 1_454
C5 Cu3 1.949(14) .
C5 Cu3 2.549(16) 3
N1 Cu2 2.016(13) .
N2 Cu1 1.949(16) .
C6 N3 1.16(2) 4_656
C6 Cu1 1.933(15) .
N3 C6 1.16(2) 4
N3 Cu3 1.971(15) .
N4 Cu2 2.066(14) .
N4 H4A 0.9100 .
N4 H4B 0.9100 .
N4 H4C 0.9100 .
N5 Cu2 2.051(15) .
N5 H5A 0.9100 .
N5 H5B 0.9100 .
N5 H5C 0.9100 .
N7 C5 1.118(19) 1_656
N7 Cu2 2.119(14) .
Cu1 Cu1 2.896(5) 3_656
Cu3 C5 2.549(16) 3
Cu3 Cu3 2.669(4) 3

loop_
_geom_torsion_atom_site_label_1
_geom_torsion_atom_site_label_2
_geom_torsion_atom_site_label_3
_geom_torsion_atom_site_label_4
_geom_torsion
_geom_torsion_site_symmetry_1
_geom_torsion_site_symmetry_4
Cu1 C1 N1 Cu2 138(8) . .
Cu3 C2 N2 Cu1 38(16) . .
N1 C1 Cu1 C6 -70(10) . .
N1 C1 Cu1 N2 88(9) . .
N1 C1 Cu1 Cu1 -173(10) . 3_656
N3 C6 Cu1 C1 153(49) 4_656 .
N3 C6 Cu1 N2 -8(50) 4_656 .
N3 C6 Cu1 Cu1 -129(49) 4_656 3_656
C2 N2 Cu1 C1 151(8) . .
C2 N2 Cu1 C6 -49(9) . .
C2 N2 Cu1 Cu1 74(8) . 3_656
C1 N1 Cu2 N6 129(6) . .
C1 N1 Cu2 N5 47(7) . .
C1 N1 Cu2 N4 -139(7) . .
C1 N1 Cu2 N7 -45(7) . .
C5 N7 Cu2 N6 -112(6) 1_656 .
C5 N7 Cu2 N1 67(6) 1_656 .
C5 N7 Cu2 N5 -23(6) 1_656 .
C5 N7 Cu2 N4 157(6) 1_656 .
N2 C2 Cu3 C5 165(9) . .
N2 C2 Cu3 N3 17(9) . .
N2 C2 Cu3 C5 -80(9) . 3
N2 C2 Cu3 Cu3 -118(9) . 3
N7 C5 Cu3 C2 -88(8) 1_454 .
Cu3 C5 Cu3 C2 108.0(6) 3 .
N7 C5 Cu3 N3 57(8) 1_454 .
Cu3 C5 Cu3 N3 -106.5(5) 3 .
N7 C5 Cu3 C5 164(8) 1_454 3
Cu3 C5 Cu3 C5 0.0 3 3
N7 C5 Cu3 Cu3 164(8) 1_454 3
C6 N3 Cu3 C2 -56(44) 4 .
C6 N3 Cu3 C5 155(44) 4 .
C6 N3 Cu3 C5 40(44) 4 3
C6 N3 Cu3 Cu3 81(44) 4 3
